data_2203823
loop_
_publ_author_name
'Ustaba\,s, Re\,sat'
'\,Coruh, Ufuk'
'Sancak, Kemal'
'Er, Mustafa'
'\"Unver, Yasemin'
'Yavuz, Metin'

_publ_section_title
;
 2-[2-(Cyanomethoxy)phenoxy]acetonitrile
;
_journal_issue 6
_journal_name_full 'Acta Crystallographica Section E'
_journal_page_first o968
_journal_page_last o970
_journal_paper_doi 10.1107/S1600536804010785
_journal_volume 60
_journal_year 2004
_chemical_formula_iupac 'C10 H8 N2 O2'
_chemical_formula_moiety 'C10 H8 N2 O2'
_chemical_formula_sum 'C10 H8 N2 O2'
_chemical_formula_weight 188.18
_chemical_name_systematic
;
2-[2-(cyanomethoxy)phenoxy]acetonitrile
;
_space_group_IT_number 61
_symmetry_cell_setting orthorhombic
_symmetry_space_group_name_Hall '-P 2bc 2ac'
_symmetry_space_group_name_H-M 'P c a b'
_atom_sites_solution_hydrogens geom
_atom_sites_solution_primary direct
_atom_sites_solution_secondary difmap
_cell_angle_alpha 90
_cell_angle_beta 90
_cell_angle_gamma 90
_cell_formula_units_Z 8
_cell_length_a 7.4940(12)
_cell_length_b 13.9150(11)
_cell_length_c 18.3770(13)
_cell_measurement_reflns_used 17120
_cell_measurement_temperature 293(2)
_cell_measurement_theta_max 26
_cell_measurement_theta_min 2
_cell_volume 1916.3(4)
_computing_cell_refinement X-AREA
_computing_data_collection 'X-AREA (Stoe & Cie, 2002)'
_computing_data_reduction 'X-RED32 (Stoe & Cie, 2002)'
_computing_molecular_graphics 'ORTEP-3 for Windows (Farrugia, 1997)'
_computing_publication_material 'SHELXL97, WinGX (Farrugia, 1999) and PLATON (Spek, 2003)'
_computing_structure_refinement 'SHELXL97 (Sheldrick, 1997)'
_computing_structure_solution 'SHELXS97 (Sheldrick, 1997)'
_diffrn_ambient_temperature 293(2)
_diffrn_detector_area_resol_mean 6.67
_diffrn_measured_fraction_theta_full 0.990
_diffrn_measured_fraction_theta_max 0.990
_diffrn_measurement_device 'two-circle goniometer'
_diffrn_measurement_device_type 'Stoe IPDS 2'
_diffrn_measurement_method \w
_diffrn_radiation_monochromator 'plane graphite'
_diffrn_radiation_source 'fine-focus sealed tube'
_diffrn_radiation_type 'Mo K\a'
_diffrn_radiation_wavelength 0.71073
_diffrn_reflns_av_R_equivalents 0.1000
_diffrn_reflns_av_sigmaI/netI 0.1429
_diffrn_reflns_limit_h_max 10
_diffrn_reflns_limit_h_min -9
_diffrn_reflns_limit_k_max 19
_diffrn_reflns_limit_k_min -19
_diffrn_reflns_limit_l_max 25
_diffrn_reflns_limit_l_min -25
_diffrn_reflns_number 17120
_diffrn_reflns_reduction_process ' ?'
_diffrn_reflns_theta_full 29.27
_diffrn_reflns_theta_max 29.27
_diffrn_reflns_theta_min 2.22
_diffrn_standards_number 0
_exptl_absorpt_coefficient_mu 0.094
_exptl_absorpt_correction_type none
_exptl_crystal_colour colourless
_exptl_crystal_density_diffrn 1.305
_exptl_crystal_density_meas ?
_exptl_crystal_density_method .
_exptl_crystal_description prism
_exptl_crystal_F_000 784
_exptl_crystal_size_max 0.35
_exptl_crystal_size_mid 0.30
_exptl_crystal_size_min 0.20
_refine_diff_density_max 0.289
_refine_diff_density_min -0.242
_refine_ls_extinction_method none
_refine_ls_goodness_of_fit_ref 0.729
_refine_ls_hydrogen_treatment constr
_refine_ls_matrix_type full
_refine_ls_number_parameters 127
_refine_ls_number_reflns 2592
_refine_ls_number_restraints 0
_refine_ls_restrained_S_all 0.729
_refine_ls_R_factor_all 0.1197
_refine_ls_R_factor_gt 0.0479
_refine_ls_shift/su_max 0.000
_refine_ls_shift/su_mean 0.000
_refine_ls_structure_factor_coef Fsqd
_refine_ls_weighting_details 'calc w = 1/[\s^2^(Fo^2^)+(0.049P)^2^] where P=(Fo^2^+2Fc^2^)/3'
_refine_ls_weighting_scheme calc
_refine_ls_wR_factor_gt 0.0909
_refine_ls_wR_factor_ref 0.1068
_reflns_number_gt 1014
_reflns_number_total 2592
_reflns_threshold_expression I>2\s(I)
_cod_data_source_file wn6235.cif
_cod_data_source_block II
_cod_depositor_comments
;
The following automatic conversions were performed:
'_symmetry_cell_setting' value 'Orthorhombic' changed to 'orthorhombic'
according to '/home/saulius/struct/CIF-dictionaries/cif_core.dic'
dictionary named 'cif_core.dic' version 2.4.1 from
2010-06-29.

'_refine_ls_matrix_type' value 'Full' changed to 'full'
according to '/home/saulius/struct/CIF-dictionaries/cif_core.dic'
dictionary named 'cif_core.dic' version 2.4.1 from 2010-06-29.

Automatic conversion script
Id: cif_fix_enum 1527 2010-12-29 10:47:43Z saulius 

The following automatic conversions were performed:

'_symmetry_cell_setting' value 'Orthorhombic' changed to
'orthorhombic' according to
/home/saulius/struct/CIF-dictionaries/cif_core.dic dictionary named
'cif_core.dic' version 2.4.1 from
2010-06-29.

'_refine_ls_matrix_type' value 'Full' changed to 'full'
according to /home/saulius/struct/CIF-dictionaries/cif_core.dic
dictionary named 'cif_core.dic' version 2.4.1 from 2010-06-29.

Automatic conversion script
Id: cif_fix_values 1715 2011-07-08 13:25:40Z adriana 
;
_cod_original_cell_volume 1916.340(10)
_cod_database_code 2203823
_cod_database_fobs_code 2203823

loop_
_symmetry_equiv_pos_as_xyz
x,y,z
-x,1/2-y,1/2+z
1/2-x,1/2+y,-z
1/2+x,-y,1/2-z
-x,-y,-z
x,1/2+y,1/2-z
1/2+x,1/2-y,z
1/2-x,y,1/2+z

loop_
_atom_site_aniso_label
_atom_site_aniso_U_11
_atom_site_aniso_U_22
_atom_site_aniso_U_33
_atom_site_aniso_U_12
_atom_site_aniso_U_13
_atom_site_aniso_U_23
O1 0.0799(8) 0.0772(8) 0.0320(5) 0.0084(6) -0.0059(5) 0.0004(5)
O2 0.0753(8) 0.0610(7) 0.0318(5) 0.0026(5) -0.0067(5) 0.0003(4)
N1 0.1189(16) 0.188(2) 0.0804(12) 0.0047(15) 0.0451(12) 0.0178(12)
N2 0.1323(18) 0.173(2) 0.0804(12) -0.0387(15) 0.0520(13) -0.0234(12)
C1 0.0468(9) 0.0635(10) 0.0397(7) -0.0002(8) 0.0061(6) -0.0019(7)
C2 0.0624(11) 0.0790(13) 0.0556(9) -0.0043(10) 0.0044(8) -0.0159(9)
C3 0.0768(13) 0.0606(11) 0.0886(14) -0.0091(9) 0.0161(11) -0.0150(10)
C4 0.0764(13) 0.0649(12) 0.0764(12) 0.0025(9) 0.0132(10) 0.0063(9)
C5 0.0598(10) 0.0658(11) 0.0493(8) 0.0043(8) 0.0053(7) 0.0069(8)
C6 0.0469(8) 0.0541(9) 0.0384(7) 0.0005(7) 0.0061(6) -0.0009(6)
C11 0.0712(12) 0.0939(13) 0.0321(8) 0.0072(10) -0.0035(7) 0.0014(7)
C12 0.0830(13) 0.0953(14) 0.0423(9) 0.0014(11) 0.0063(9) 0.0060(8)
C61 0.0614(10) 0.0727(11) 0.0345(7) -0.0054(8) -0.0054(7) -0.0006(7)
C62 0.0860(14) 0.0958(14) 0.0426(9) -0.0113(11) 0.0070(9) -0.0108(9)

loop_
_atom_site_label
_atom_site_fract_x
_atom_site_fract_y
_atom_site_fract_z
_atom_site_U_iso_or_equiv
_atom_site_thermal_displace_type
_atom_site_occupancy
_atom_site_type_symbol
O1 0.56101(15) 0.12097(8) 0.13824(5) 0.0630(4) Uani 1.000 O
O2 0.44779(14) 0.10632(7) 0.00955(5) 0.0560(4) Uani 1.000 O
N1 0.3478(3) 0.12944(18) 0.29636(11) 0.1291(9) Uani 1.000 N
N2 0.6475(3) 0.11757(17) -0.15303(11) 0.1286(10) Uani 1.000 N
C1 0.52487(19) 0.20773(11) 0.10516(7) 0.0500(5) Uani 1.000 C
C2 0.5452(2) 0.29701(13) 0.13575(9) 0.0657(6) Uani 1.000 C
C3 0.5065(2) 0.37770(14) 0.09472(11) 0.0753(7) Uani 1.000 C
C4 0.4480(2) 0.36928(13) 0.02466(10) 0.0726(7) Uani 1.000 C
C5 0.4276(2) 0.27979(12) -0.00639(8) 0.0583(6) Uani 1.000 C
C6 0.46460(19) 0.19941(11) 0.03366(7) 0.0465(5) Uani 1.000 C
C11 0.6193(2) 0.12091(14) 0.21123(7) 0.0657(6) Uani 1.000 C
C12 0.4671(3) 0.12699(14) 0.26011(9) 0.0735(7) Uani 1.000 C
C61 0.3889(2) 0.09143(12) -0.06267(7) 0.0562(5) Uani 1.000 C
C62 0.5339(3) 0.10733(14) -0.11421(9) 0.0748(7) Uani 1.000 C
H2 0.58452 0.30320 0.18351 0.0788 Uiso 1.000 H
H3 0.52049 0.43841 0.11510 0.0904 Uiso 1.000 H
H4 0.42174 0.42412 -0.00221 0.0871 Uiso 1.000 H
H5 0.38900 0.27412 -0.05429 0.0700 Uiso 1.000 H
H11A 0.69808 0.17514 0.21945 0.0789 Uiso 1.000 H
H11B 0.68564 0.06247 0.22104 0.0789 Uiso 1.000 H
H61A 0.29149 0.13512 -0.07339 0.0675 Uiso 1.000 H
H61B 0.34474 0.02624 -0.06774 0.0675 Uiso 1.000 H

loop_
_atom_type_symbol
_atom_type_description
_atom_type_scat_dispersion_real
_atom_type_scat_dispersion_imag
_atom_type_scat_source
O O 0.0106 0.0060 'International Tables Vol C Tables 4.2.6.8 and 6.1.1.4'
N N 0.0061 0.0033 'International Tables Vol C Tables 4.2.6.8 and 6.1.1.4'
H H 0.0000 0.0000 'International Tables Vol C Tables 4.2.6.8 and 6.1.1.4'
C C 0.0033 0.0016 'International Tables Vol C Tables 4.2.6.8 and 6.1.1.4'

loop_
_geom_angle_atom_site_label_1
_geom_angle_atom_site_label_2
_geom_angle_atom_site_label_3
_geom_angle
_geom_angle_publ_flag
C1 O1 C11 118.73(12) yes
C6 O2 C61 117.98(11) yes
O1 C1 C2 126.19(13) yes
O1 C1 C6 113.99(13) yes
C2 C1 C6 119.82(14) no
C1 C2 C3 119.23(15) no
C2 C3 C4 120.78(18) no
C3 C4 C5 120.24(17) no
C4 C5 C6 119.59(14) no
O2 C6 C1 114.31(13) yes
O2 C6 C5 125.36(12) yes
C1 C6 C5 120.33(14) no
O1 C11 C12 110.15(13) yes
N1 C12 C11 177.8(2) yes
O2 C61 C62 110.78(13) yes
N2 C62 C61 178.2(2) yes
C1 C2 H2 120.38 no
C3 C2 H2 120.38 no
C2 C3 H3 119.62 no
C4 C3 H3 119.60 no
C3 C4 H4 119.89 no
C5 C4 H4 119.87 no
C4 C5 H5 120.20 no
C6 C5 H5 120.21 no
O1 C11 H11A 109.64 no
O1 C11 H11B 109.63 no
C12 C11 H11A 109.63 no
C12 C11 H11B 109.63 no
H11A C11 H11B 108.14 no
O2 C61 H61A 109.49 no
O2 C61 H61B 109.49 no
C62 C61 H61A 109.49 no
C62 C61 H61B 109.49 no
H61A C61 H61B 108.05 no

loop_
_geom_bond_atom_site_label_1
_geom_bond_atom_site_label_2
_geom_bond_distance
_geom_bond_publ_flag
O1 C1 1.3785(18) yes
O1 C11 1.4107(16) yes
O2 C6 1.3748(18) yes
O2 C61 1.4139(16) yes
N1 C12 1.115(3) yes
N2 C62 1.120(3) yes
C1 C2 1.372(2) no
C1 C6 1.3942(18) yes
C2 C3 1.383(3) no
C3 C4 1.365(3) yes
C4 C5 1.378(2) no
C5 C6 1.367(2) no
C11 C12 1.454(2) no
C61 C62 1.458(2) no
C2 H2 0.9298 no
C3 H3 0.9300 no
C4 H4 0.9300 no
C5 H5 0.9299 no
C11 H11A 0.9699 no
C11 H11B 0.9700 no
C61 H61A 0.9702 no
C61 H61B 0.9701 no

loop_
_geom_contact_atom_site_label_1
_geom_contact_atom_site_label_2
_geom_contact_distance
_geom_contact_site_symmetry_2
_geom_contact_publ_flag
O1 O2 2.5208(13) . no
O1 C61 3.2871(19) 5_655 no
O1 C62 3.285(2) 5_655 no
O2 C61 3.1658(19) 5_655 no
O2 O1 2.5208(13) . no
O2 O2 3.0807(14) 5_655 no
O1 H61B 2.5246 5_655 no
O2 H61B 2.6388 5_655 no
N1 C61 3.184(3) 8_555 no
N1 C62 3.313(3) 8_555 no
N2 C11 3.046(3) 8_654 no
N2 C12 3.303(3) 8_654 no
N1 H61A 2.6125 8_555 no
N2 H11A 2.7336 8_654 no
N2 H11B 2.7399 8_654 no
C2 C12 3.341(3) . no
C5 C62 3.212(2) . no
C5 C6 3.559(2) 7_455 no
C6 C5 3.559(2) 7_555 no
C11 N2 3.046(3) 8_655 no
C12 N2 3.303(3) 8_655 no
C12 C2 3.341(3) . no
C61 N1 3.184(3) 8_554 no
C61 O2 3.1658(19) 5_655 no
C61 O1 3.2871(19) 5_655 no
C62 C5 3.212(2) . no
C62 O1 3.285(2) 5_655 no
C62 N1 3.313(3) 8_554 no
C2 H11A 3.0468 7_455 no
C2 H11A 2.5601 . no
C4 H4 3.0640 5_665 no
C5 H61A 2.5708 . no
C11 H2 2.6003 . no
C12 H2 2.9611 . no
C61 H5 2.5468 . no
C62 H5 2.7889 . no
H2 C11 2.6003 . no
H2 C12 2.9611 . no
H2 H11A 2.0823 . no
H4 C4 3.0640 5_665 no
H4 H4 2.4170 5_665 no
H5 C61 2.5468 . no
H5 C62 2.7889 . no
H5 H61A 2.0972 . no
H11A C2 2.5601 . no
H11A H2 2.0823 . no
H11A C2 3.0468 7_555 no
H11A N2 2.7336 8_655 no
H11B N2 2.7399 8_655 no
H61A C5 2.5708 . no
H61A H5 2.0972 . no
H61A N1 2.6125 8_554 no
H61B O1 2.5246 5_655 no
H61B O2 2.6388 5_655 no

loop_
_geom_hbond_atom_site_label_D
_geom_hbond_atom_site_label_H
_geom_hbond_atom_site_label_A
_geom_hbond_site_symmetry_A
_geom_hbond_distance_DH
_geom_hbond_distance_HA
_geom_hbond_distance_DA
_geom_hbond_angle_DHA
_geom_hbond_publ_flag
C61 H61A N1 8_554 0.97 2.61 3.184(3) 118 yes
C61 H61B O1 5_655 0.97 2.52 3.2871(19) 135 yes

loop_
_geom_torsion_atom_site_label_1
_geom_torsion_atom_site_label_2
_geom_torsion_atom_site_label_3
_geom_torsion_atom_site_label_4
_geom_torsion
_geom_torsion_publ_flag
C11 O1 C1 C2 2.2(2) no
C11 O1 C1 C6 -178.69(12) no
C1 O1 C11 C12 83.15(18) no
C61 O2 C6 C1 -179.44(12) no
C61 O2 C6 C5 0.5(2) no
C6 O2 C61 C62 78.23(17) no
C6 C1 C2 C3 -0.4(2) no
O1 C1 C6 O2 1.52(18) no
O1 C1 C6 C5 -178.45(13) no
O1 C1 C2 C3 178.65(14) no
C2 C1 C6 O2 -179.28(13) no
C2 C1 C6 C5 0.7(2) no
C1 C2 C3 C4 0.3(2) no
C2 C3 C4 C5 -0.4(2) no
C3 C4 C5 C6 0.7(2) no
C4 C5 C6 O2 179.18(14) no
C4 C5 C6 C1 -0.8(2) no

loop_
_cod_related_entry_id
_cod_related_entry_database
_cod_related_entry_code
1 ChemSpider 9587701
